data_4038935
loop_
_publ_author_name
'Hempe, Matthias'
'Harrison, Alastair K.'
'Ward, Jonathan S.'
'Batsanov, Andrei S.'
'Fox, Mark A.'
'Dias, Fernando B.'
'Bryce, Martin R.'

_publ_section_title
;
 Cyclophane Molecules Exhibiting Thermally Activated Delayed Fluorescence:
 Linking Donor Units to Influence Molecular Conformation
;
_journal_name_full 'The Journal of Organic Chemistry'
_journal_paper_doi 10.1021/acs.joc.0c02174
_journal_year 2020
_chemical_formula_moiety 'C46 H28 N2 O6 S3, 1.5(C H2 Cl2)'
_chemical_formula_sum 'C47.5 H31 Cl3 N2 O6 S3'
_chemical_formula_weight 928.27
_chemical_melting_point 601
_space_group_crystal_system triclinic
_space_group_IT_number 2
_space_group_name_Hall '-P 1'
_space_group_name_H-M_alt 'P -1'
_atom_sites_solution_hydrogens geom
_atom_sites_solution_primary direct
_atom_sites_solution_secondary difmap
_audit_creation_date 2017-11-25
_audit_creation_method
;
Olex2 1.2-beta
(compiled 2017.08.10 svn.r3458 for OlexSys, GUI svn.r5381)
;
_cell_angle_alpha 93.0414(17)
_cell_angle_beta 92.2764(15)
_cell_angle_gamma 105.0333(16)
_cell_formula_units_Z 2
_cell_length_a 7.3272(2)
_cell_length_b 13.9943(5)
_cell_length_c 21.5754(8)
_cell_measurement_reflns_used 9896
_cell_measurement_temperature 120
_cell_measurement_theta_max 75.47
_cell_measurement_theta_min 3.75
_cell_volume 2130.31(13)
_computing_cell_refinement 'SAINT v8.37A (Bruker, 2015)'
_computing_data_collection 'APEX3 v.2016.1-0 (Bruker, 2016)'
_computing_data_reduction 'SAINT v8.37A (Bruker, 2015)'
_computing_molecular_graphics 'Olex2 (Dolomanov et al., 2009)'
_computing_publication_material 'Olex2 (Dolomanov et al., 2009)'
_computing_structure_refinement 'ShelXL 2016/6 multi-CPU (Sheldrick, 2015)'
_computing_structure_solution 'ShelXS 2013/1 (Sheldrick, 2008)'
_diffrn_ambient_temperature 120
_diffrn_detector_area_resol_mean 10.4
_diffrn_detector_type 'Bruker PHOTON 100 CMOS'
_diffrn_measured_fraction_theta_full 0.941
_diffrn_measured_fraction_theta_max 0.879
_diffrn_measurement_device '3-circle area detector diffractometer'
_diffrn_measurement_device_type 'Bruker D8 Venture'
_diffrn_measurement_method '\f and \w scans'
_diffrn_radiation_monochromator 'focusing mirrors'
_diffrn_radiation_probe x-ray
_diffrn_radiation_type CuK\a
_diffrn_radiation_wavelength 1.54184
_diffrn_reflns_av_R_equivalents 0.0411
_diffrn_reflns_av_unetI/netI 0.0409
_diffrn_reflns_Laue_measured_fraction_full 0.941
_diffrn_reflns_Laue_measured_fraction_max 0.879
_diffrn_reflns_limit_h_max 9
_diffrn_reflns_limit_h_min -8
_diffrn_reflns_limit_k_max 16
_diffrn_reflns_limit_k_min -16
_diffrn_reflns_limit_l_max 26
_diffrn_reflns_limit_l_min -23
_diffrn_reflns_number 23375
_diffrn_reflns_point_group_measured_fraction_full 0.941
_diffrn_reflns_point_group_measured_fraction_max 0.879
_diffrn_reflns_theta_full 66.000
_diffrn_reflns_theta_max 75.589
_diffrn_reflns_theta_min 3.277
_diffrn_source 'microfocus sealed X-ray tube'
_diffrn_source_type 'Incoatec I\mS microsource'
_diffrn_standards_number 0
_exptl_absorpt_coefficient_mu 3.764
_exptl_absorpt_correction_T_max 0.9298
_exptl_absorpt_correction_T_min 0.6121
_exptl_absorpt_correction_type integration
_exptl_absorpt_process_details
; SADABS-2014/5 (Krause et al., 2015) was used for absorption correction. wR2(int) was 
 0.0669 before and 0.0535 after correction. The Ratio of minimum to maximum 
 transmission is 0.6583. The \l/2 correction factor is Not present.
;
_exptl_crystal_colour yellow
_exptl_crystal_colour_primary yellow
_exptl_crystal_density_diffrn 1.447
_exptl_crystal_description plate
_exptl_crystal_F_000 954
_exptl_crystal_size_max 0.189
_exptl_crystal_size_mid 0.094
_exptl_crystal_size_min 0.024
_refine_diff_density_max 1.087
_refine_diff_density_min -0.630
_refine_diff_density_rms 0.068
_refine_ls_extinction_coef 0.00050(17)
_refine_ls_extinction_expression Fc^*^=kFc[1+0.001xFc^2^\l^3^/sin(2\q)]^-1/4^
_refine_ls_extinction_method 'SHELXL-2016/6 (Sheldrick 2016)'
_refine_ls_goodness_of_fit_ref 1.023
_refine_ls_hydrogen_treatment constr
_refine_ls_matrix_type full
_refine_ls_number_parameters 672
_refine_ls_number_reflns 7777
_refine_ls_number_restraints 529
_refine_ls_restrained_S_all 0.994
_refine_ls_R_factor_all 0.0796
_refine_ls_R_factor_gt 0.0566
_refine_ls_shift/su_max 0.001
_refine_ls_shift/su_mean 0.000
_refine_ls_structure_factor_coef Fsqd
_refine_ls_weighting_details 'w=1/[\s^2^(Fo^2^)+(0.0610P)^2^+3.8840P] where P=(Fo^2^+2Fc^2^)/3'
_refine_ls_weighting_scheme calc
_refine_ls_wR_factor_gt 0.1365
_refine_ls_wR_factor_ref 0.1536
_reflns_Friedel_coverage 0.000
_reflns_number_gt 5978
_reflns_number_total 7777
_reflns_threshold_expression 'I > 2\s(I)'
_cod_data_source_file 2a.cif
_cod_data_source_block 2a_16s448
_cod_depositor_comments
;
The following automatic conversions were performed:

data item '_diffrn_radiation_probe' value 'X-ray' was changed to
'x-ray' in accordance with the
/home/data/users/saulius/crontab/automatic-downloads/rss-feeds/ACS/lib/dictionaries/cif_core.dic
dictionary named 'cif_core.dic' version 2.4.2 last updated on
2011-04-26.

Automatic conversion script
Id: cif_fix_values 7556 2019-12-06 15:28:31Z antanas 
;
_cod_original_formula_sum 'C47.50 H31 Cl3 N2 O6 S3'
_cod_database_code 4038935
_shelx_shelxl_version_number 2016/6
_shelx_space_group_comment
;
The symmetry employed for this shelxl refinement is uniquely defined
by the following loop, which should always be used as a source of
symmetry information in preference to the above space-group names.
They are only intended as comments.
;
_shelx_estimated_absorpt_t_max 0.886
_shelx_estimated_absorpt_t_min 0.831
_olex2_refinement_description
;
1. Fixed Uiso
 At 1.2 times of:
  All C(H) groups, All C(H,H) groups, All C(H,H,H,H) groups
2. Restrained distances
 O5B-C45B \\sim O5-C45
 with sigma of 0.02
 O6-C45 \\sim O6B-C45B
 with sigma of 0.02
 O5-C46 \\sim O5B-C46B
 with sigma of 0.02
 C28-C27 \\sim C28B-C27B
 with sigma of 0.02
 C29B-C28B \\sim C29-C28
 with sigma of 0.02
 C30-C29 \\sim C30B-C29B
 with sigma of 0.02
 S3B-C26B \\sim S3-C26
 with sigma of 0.02
 C27-C26 \\sim C27B-C26B
 with sigma of 0.02
 O3-C37 \\sim O3B-C37
 with sigma of 0.02
 C35B-C34B \\sim C35-C34
 with sigma of 0.02
 C36-C35 \\sim C36-C35B
 with sigma of 0.02
 C34-C33 \\sim C34B-C33B
 with sigma of 0.02
3. Uiso/Uaniso restraints and constraints
Uanis(O6) = Uanis(O6B)
Uanis(C42B) = Uanis(C42)
Uanis(S3) = Uanis(S3B)
4. Rigid body (RIGU) restrains
 All non-hydrogen atoms
 with sigma for 1-2 distances of 0.01 and sigma for 1-3 distances of 0.01
 C45, O6, O5, C41
 with sigma for 1-2 distances of 0.001 and sigma for 1-3 distances of 0.001
5. Others
 Sof(S3B)=Sof(O3B)=Sof(O4B)=Sof(O5B)=Sof(O6B)=Sof(H36A)=Sof(H37C)=Sof(H37D)=
 Sof(C25B)=Sof(C26B)=Sof(C27B)=Sof(H27B)=Sof(C28B)=Sof(H28B)=Sof(C29B)=
 Sof(C30B)=Sof(H30B)=Sof(C32B)=Sof(C33B)=Sof(H33B)=Sof(C34B)=Sof(H34B)=
 Sof(C35B)=Sof(H35B)=Sof(C38B)=Sof(C41B)=Sof(C40B)=Sof(H40B)=Sof(C39B)=
 Sof(C44B)=Sof(H44B)=Sof(C43B)=Sof(H43B)=Sof(C42B)=Sof(H42B)=Sof(C45B)=
 Sof(C46B)=Sof(H46C)=Sof(H46D)=1-FVAR(1)
 Sof(S3)=Sof(O3)=Sof(O4)=Sof(O5)=Sof(O6)=Sof(H36)=Sof(H37A)=Sof(H37B)=Sof(C25)=
 Sof(C26)=Sof(C27)=Sof(H27)=Sof(C28)=Sof(H28)=Sof(C29)=Sof(C30)=Sof(H30)=
 Sof(C32)=Sof(C33)=Sof(H33)=Sof(C34)=Sof(H34)=Sof(C35)=Sof(H35)=Sof(C38)=
 Sof(C41)=Sof(C40)=Sof(H40)=Sof(C39)=Sof(C44)=Sof(H44)=Sof(C43)=Sof(H43)=
 Sof(C42)=Sof(H42)=Sof(C45)=Sof(C46)=Sof(H46A)=Sof(H46B)=FVAR(1)
 Fixed Sof: Cl1(0.8) Cl2(0.67) Cl5(0.45) Cl6(0.45) Cl4(0.23) Cl3(0.15)
 Cl7(0.07) Cl8(0.1) C4S(0.45) H4SA(0.45) H4SB(0.45) C1S(0.67) H1SA(0.67)
 H1SB(0.67) C3S(0.08) H3SA(0.08) H3SB(0.08) C2S(0.15) H2SA(0.15) H2SB(0.15)
 Cl9(0.08)
6.a Secondary CH2 refined with riding coordinates:
 C37(H37A,H37B), C37(H37C,H37D), C46(H46A,H46B), C46B(H46C,H46D), C4S(H4SA,
 H4SB), C1S(H1SA,H1SB), C2S(H2SA,H2SB)
6.b Aromatic/amide H refined with riding coordinates:
 C2(H2), C3(H3), C5(H5), C8(H8), C10(H10), C11(H11), C15(H15), C16(H16),
 C18(H18), C21(H21), C22(H22), C23(H23), C24(H24), C36(H36), C36(H36A),
 C27(H27), C28(H28), C30(H30), C33(H33), C34(H34), C35(H35), C40(H40), C44(H44),
  C43(H43), C42(H42), C27B(H27B), C28B(H28B), C30B(H30B), C33B(H33B),
 C34B(H34B), C35B(H35B), C40B(H40B), C44B(H44B), C43B(H43B), C42B(H42B)
6.c Fitted hexagon refined as free rotating group:
 C41(C40,C39,C44,C43,C42), C41B(C40B,C39B,C44B,C43B,C42B)
;

loop_
_space_group_symop_operation_xyz
'x, y, z'
'-x, -y, -z'

loop_
_atom_site_label
_atom_site_type_symbol
_atom_site_fract_x
_atom_site_fract_y
_atom_site_fract_z
_atom_site_U_iso_or_equiv
_atom_site_adp_type
_atom_site_occupancy
_atom_site_site_symmetry_order
_atom_site_calc_flag
_atom_site_refinement_flags_posn
_atom_site_refinement_flags_adp
_atom_site_refinement_flags_occupancy
_atom_site_disorder_assembly
_atom_site_disorder_group
S1 S 0.72286(10) 0.66374(6) 0.40286(4) 0.0327(2) Uani 1 1 d . U . . .
S2 S -0.40605(10) 0.25144(7) 0.28520(4) 0.0353(2) Uani 1 1 d . U . . .
S3 S 0.0053(3) 1.04184(18) 0.25779(11) 0.0350(4) Uani 0.729(4) 1 d D U P A 1
S3B S 0.0542(8) 1.0471(6) 0.2456(3) 0.0350(4) Uani 0.271(4) 1 d D U P A 2
O1 O 0.8735(3) 0.65080(17) 0.36561(15) 0.0484(7) Uani 1 1 d . U . . .
O2 O 0.7623(3) 0.68164(18) 0.46866(14) 0.0468(7) Uani 1 1 d . U . . .
O3 O 0.2833(7) 0.3789(4) 0.0912(2) 0.0452(12) Uani 0.729(4) 1 d D U P A 1
O4 O 0.4300(6) 0.5038(3) 0.15993(18) 0.0529(11) Uani 0.729(4) 1 d . U P A 1
O5 O 0.5722(6) 0.8409(4) 0.08954(18) 0.0485(10) Uani 0.729(4) 1 d D U P A 1
O6 O 0.4341(10) 0.8767(4) 0.0033(3) 0.0695(14) Uani 0.729(4) 1 d D U P A 1
O3B O 0.3254(19) 0.4100(10) 0.1085(6) 0.038(4) Uiso 0.271(4) 1 d D U P A 2
O4B O 0.1753(13) 0.3260(7) 0.0248(4) 0.043(3) Uiso 0.271(4) 1 d . U P A 2
O5B O 0.5394(15) 0.7810(10) 0.0933(5) 0.047(3) Uiso 0.271(4) 1 d D U P A 2
O6B O 0.480(3) 0.8498(13) 0.0033(10) 0.0695(14) Uani 0.271(4) 1 d D U P A 2
N1 N -0.0087(3) 0.37171(18) 0.33255(13) 0.0268(6) Uani 1 1 d . U . . .
N2 N 0.2964(3) 0.93483(18) 0.30558(12) 0.0231(5) Uani 1 1 d . U . . .
C1 C 0.5149(4) 0.5672(2) 0.38593(16) 0.0268(7) Uani 1 1 d . U . . .
C2 C 0.4897(4) 0.4683(2) 0.39759(17) 0.0317(8) Uani 1 1 d . U . . .
H2 H 0.588545 0.445683 0.416606 0.038 Uiso 1 1 calc R . . . .
C3 C 0.3140(4) 0.4035(2) 0.38034(17) 0.0329(8) Uani 1 1 d . U . . .
H3 H 0.291254 0.335092 0.387515 0.039 Uiso 1 1 calc R . . . .
C4 C 0.1717(4) 0.4388(2) 0.35260(16) 0.0279(7) Uani 1 1 d . U . . .
C5 C 0.1976(4) 0.5381(2) 0.34203(15) 0.0247(7) Uani 1 1 d . U . . .
H5 H 0.098375 0.561028 0.323520 0.030 Uiso 1 1 calc R . . . .
C6 C 0.3731(4) 0.6036(2) 0.35925(15) 0.0234(6) Uani 1 1 d . U . . .
C7 C 0.4328(4) 0.7120(2) 0.35285(15) 0.0228(6) Uani 1 1 d . U . . .
C8 C 0.3254(4) 0.7720(2) 0.33004(14) 0.0223(6) Uani 1 1 d . U . . .
H8 H 0.197325 0.744567 0.315549 0.027 Uiso 1 1 calc R . . . .
C9 C 0.4089(4) 0.8729(2) 0.32884(14) 0.0222(6) Uani 1 1 d . U . . .
C10 C 0.5974(4) 0.9142(2) 0.34972(15) 0.0262(7) Uani 1 1 d . U . . .
H10 H 0.651577 0.983475 0.348364 0.031 Uiso 1 1 calc R . . . .
C11 C 0.7055(4) 0.8547(2) 0.37236(16) 0.0286(7) Uani 1 1 d . U . . .
H11 H 0.834062 0.881736 0.386399 0.034 Uiso 1 1 calc R . . . .
C12 C 0.6197(4) 0.7543(2) 0.37385(16) 0.0263(7) Uani 1 1 d . U . . .
C13 C -0.0221(4) 0.3243(2) 0.27259(16) 0.0272(7) Uani 1 1 d . U . . .
C14 C -0.1952(4) 0.2653(2) 0.24609(16) 0.0294(7) Uani 1 1 d . U . . .
C15 C -0.2063(5) 0.2203(3) 0.18679(17) 0.0370(8) Uani 1 1 d . U . . .
H15 H -0.323942 0.178928 0.170051 0.044 Uiso 1 1 calc R . . . .
C16 C -0.0487(5) 0.2346(3) 0.15150(18) 0.0405(8) Uani 1 1 d . U . . .
H16 H -0.058318 0.204270 0.110630 0.049 Uiso 1 1 calc R . . . .
C17 C 0.1237(5) 0.2940(3) 0.17664(18) 0.0376(8) Uani 1 1 d . U . . .
C18 C 0.1366(4) 0.3373(2) 0.23655(17) 0.0323(7) Uani 1 1 d . U . . .
H18 H 0.255624 0.376637 0.253554 0.039 Uiso 1 1 calc R . . . .
C19 C -0.1314(4) 0.3319(2) 0.37925(16) 0.0246(7) Uani 1 1 d . U . . .
C20 C -0.3135(4) 0.2695(2) 0.36257(15) 0.0245(6) Uani 1 1 d . U . . .
C21 C -0.4308(4) 0.2270(2) 0.40855(17) 0.0303(7) Uani 1 1 d . U . . .
H21 H -0.550062 0.182050 0.396916 0.036 Uiso 1 1 calc R . . . .
C22 C -0.3764(4) 0.2491(3) 0.47061(18) 0.0369(8) Uani 1 1 d . U . . .
H22 H -0.458202 0.220496 0.501622 0.044 Uiso 1 1 calc R . . . .
C23 C -0.2013(4) 0.3134(3) 0.48729(18) 0.0370(8) Uani 1 1 d . U . . .
H23 H -0.163625 0.329859 0.529995 0.044 Uiso 1 1 calc R . . . .
C24 C -0.0801(4) 0.3540(2) 0.44195(16) 0.0315(7) Uani 1 1 d . U . . .
H24 H 0.039999 0.397723 0.454171 0.038 Uiso 1 1 calc R . . . .
C31 C 0.2234(4) 0.9899(2) 0.35048(15) 0.0231(6) Uani 1 1 d . U . . .
C36 C 0.2623(4) 0.9864(2) 0.41367(15) 0.0257(7) Uani 1 1 d D U . . .
H36 H 0.337349 0.944166 0.426487 0.031 Uiso 0.729(4) 1 calc R . P A 1
H36A H 0.338614 0.947624 0.430556 0.031 Uiso 0.271(4) 1 calc R . P A 2
C37 C 0.2969(6) 0.3120(3) 0.1388(2) 0.0483(10) Uani 1 1 d D U . . .
H37A H 0.411565 0.340869 0.166312 0.058 Uiso 0.729(4) 1 calc R . P A 1
H37B H 0.308212 0.248321 0.119290 0.058 Uiso 0.729(4) 1 calc R . P A 1
H37C H 0.281496 0.257403 0.106323 0.058 Uiso 0.271(4) 1 calc R . P A 2
H37D H 0.409624 0.313400 0.166047 0.058 Uiso 0.271(4) 1 calc R . P A 2
C25 C 0.3165(12) 0.9673(6) 0.2457(4) 0.0246(19) Uani 0.729(4) 1 d . U P A 1
C26 C 0.1944(12) 1.0182(6) 0.2178(3) 0.0325(15) Uani 0.729(4) 1 d D U P A 1
C27 C 0.2166(11) 1.0463(5) 0.1572(3) 0.0437(15) Uani 0.729(4) 1 d D U P A 1
H27 H 0.133613 1.080774 0.139405 0.052 Uiso 0.729(4) 1 calc R . P A 1
C28 C 0.3570(11) 1.0251(5) 0.1223(3) 0.0483(16) Uani 0.729(4) 1 d D U P A 1
H28 H 0.370474 1.045558 0.081031 0.058 Uiso 0.729(4) 1 calc R . P A 1
C29 C 0.4778(9) 0.9742(5) 0.1472(3) 0.0359(13) Uani 0.729(4) 1 d D U P A 1
C30 C 0.4556(8) 0.9462(5) 0.2083(3) 0.0274(14) Uani 0.729(4) 1 d D U P A 1
H30 H 0.538740 0.911218 0.225323 0.033 Uiso 0.729(4) 1 calc R . P A 1
C32 C 0.1036(13) 1.0491(7) 0.3358(5) 0.0225(17) Uani 0.729(4) 1 d . U P A 1
C33 C 0.0388(9) 1.1072(5) 0.3802(4) 0.0210(15) Uani 0.729(4) 1 d D U P A 1
H33 H -0.038294 1.148559 0.367440 0.025 Uiso 0.729(4) 1 calc R . P A 1
C34 C 0.0869(10) 1.1045(5) 0.4424(4) 0.0242(15) Uani 0.729(4) 1 d D U P A 1
H34 H 0.045698 1.144648 0.472839 0.029 Uiso 0.729(4) 1 calc R . P A 1
C35 C 0.1968(17) 1.0419(7) 0.4596(5) 0.026(2) Uani 0.729(4) 1 d D U P A 1
H35 H 0.227358 1.036787 0.502296 0.031 Uiso 0.729(4) 1 calc R . P A 1
C38 C 0.3557(7) 0.4724(5) 0.1098(2) 0.0373(12) Uani 0.729(4) 1 d . U P A 1
C41 C 0.3999(6) 0.7062(2) 0.02547(19) 0.0418(13) Uani 0.729(4) 1 d . U P A 1
C40 C 0.4127(5) 0.6414(3) 0.07109(13) 0.0389(12) Uani 0.729(4) 1 d G U P A 1
H40 H 0.472376 0.666424 0.110668 0.047 Uiso 0.729(4) 1 calc R . P A 1
C39 C 0.3380(5) 0.5399(3) 0.05881(16) 0.0385(13) Uani 0.729(4) 1 d G U P A 1
C44 C 0.2506(5) 0.5032(2) 0.00091(19) 0.0448(15) Uani 0.729(4) 1 d G U P A 1
H44 H 0.199620 0.433846 -0.007487 0.054 Uiso 0.729(4) 1 calc R . P A 1
C43 C 0.2379(6) 0.5680(4) -0.04472(14) 0.0575(18) Uani 0.729(4) 1 d G U P A 1
H43 H 0.178180 0.542972 -0.084298 0.069 Uiso 0.729(4) 1 calc R . P A 1
C42 C 0.3125(7) 0.6695(3) -0.03244(17) 0.0589(13) Uani 0.729(4) 1 d G U P A 1
H42 H 0.303838 0.713825 -0.063626 0.071 Uiso 0.729(4) 1 calc R . P A 1
C45 C 0.4742(9) 0.8193(6) 0.0392(3) 0.0463(13) Uani 0.729(4) 1 d D U P A 1
C46 C 0.6300(8) 0.9457(4) 0.1106(2) 0.0446(13) Uani 0.729(4) 1 d D U P A 1
H46A H 0.655085 0.986472 0.074231 0.053 Uiso 0.729(4) 1 calc R . P A 1
H46B H 0.748564 0.959364 0.137083 0.053 Uiso 0.729(4) 1 calc R . P A 1
C25B C 0.345(4) 0.9555(18) 0.2389(12) 0.020(5) Uiso 0.271(4) 1 d . U P A 2
C26B C 0.240(3) 1.014(2) 0.2122(11) 0.033(6) Uiso 0.271(4) 1 d D U P A 2
C27B C 0.288(3) 1.0418(17) 0.1532(11) 0.055(7) Uiso 0.271(4) 1 d D U P A 2
H27B H 0.233134 1.088025 0.133869 0.066 Uiso 0.271(4) 1 calc R . P A 2
C28B C 0.414(3) 1.0023(17) 0.1233(11) 0.054(6) Uiso 0.271(4) 1 d D U P A 2
H28B H 0.439351 1.018557 0.081740 0.065 Uiso 0.271(4) 1 calc R . P A 2
C29B C 0.508(3) 0.9400(15) 0.1502(8) 0.046(5) Uiso 0.271(4) 1 d D U P A 2
C30B C 0.477(2) 0.9194(13) 0.2126(7) 0.024(5) Uiso 0.271(4) 1 d D U P A 2
H30B H 0.546700 0.882045 0.234637 0.029 Uiso 0.271(4) 1 calc R . P A 2
C32B C 0.105(4) 1.048(2) 0.3208(10) 0.019(6) Uiso 0.271(4) 1 d . U P A 2
C33B C 0.043(3) 1.103(2) 0.3616(9) 0.024(5) Uiso 0.271(4) 1 d D U P A 2
H33B H -0.025093 1.146501 0.345778 0.029 Uiso 0.271(4) 1 calc R . P A 2
C34B C 0.068(3) 1.1042(19) 0.4249(11) 0.027(6) Uiso 0.271(4) 1 d D U P A 2
H34B H 0.012496 1.143777 0.451331 0.032 Uiso 0.271(4) 1 calc R . P A 2
C35B C 0.176(5) 1.046(3) 0.4495(12) 0.035(9) Uiso 0.271(4) 1 d D U P A 2
H35B H 0.193356 1.047712 0.493425 0.042 Uiso 0.271(4) 1 calc R . P A 2
C38B C 0.2502(16) 0.4041(9) 0.0497(6) 0.026(3) Uiso 0.271(4) 1 d . U P A 2
C41B C 0.381(2) 0.6753(7) 0.0184(6) 0.056(5) Uiso 0.271(4) 1 d . U P A 2
C40B C 0.3655(18) 0.5903(9) 0.0505(5) 0.039(4) Uiso 0.271(4) 1 d G U P A 2
H40B H 0.419378 0.595282 0.091735 0.046 Uiso 0.271(4) 1 calc R . P A 2
C39B C 0.2714(18) 0.4981(7) 0.0224(6) 0.035(4) Uiso 0.271(4) 1 d G U P A 2
C44B C 0.1926(17) 0.4908(7) -0.0379(6) 0.056(4) Uiso 0.271(4) 1 d G U P A 2
H44B H 0.128302 0.427752 -0.057152 0.067 Uiso 0.271(4) 1 calc R . P A 2
C43B C 0.208(2) 0.5758(9) -0.0701(5) 0.060(5) Uiso 0.271(4) 1 d G U P A 2
H43B H 0.153896 0.570784 -0.111267 0.072 Uiso 0.271(4) 1 calc R . P A 2
C42B C 0.302(2) 0.6680(7) -0.0419(6) 0.0589(13) Uani 0.271(4) 1 d G U P A 2
H42B H 0.312230 0.726067 -0.063882 0.071 Uiso 0.271(4) 1 calc R . P A 2
C45B C 0.465(3) 0.7772(16) 0.0354(7) 0.048(5) Uiso 0.271(4) 1 d D U P A 2
C46B C 0.642(3) 0.8857(15) 0.1158(11) 0.073(6) Uiso 0.271(4) 1 d D U P A 2
H46C H 0.693522 0.923179 0.079962 0.087 Uiso 0.271(4) 1 calc R . P A 2
H46D H 0.750079 0.884386 0.144631 0.087 Uiso 0.271(4) 1 calc R . P A 2
Cl1 Cl 1.0525(3) 0.6210(2) 0.18545(9) 0.0906(6) Uani 0.8 1 d D U P . .
Cl2 Cl 0.8628(3) 0.77807(15) 0.21798(10) 0.0697(5) Uani 0.67 1 d . U P B 1
Cl5 Cl 0.9987(8) 0.9810(5) 0.0099(2) 0.0852(15) Uani 0.45 1 d . U P C 1
Cl6 Cl 0.9003(4) 0.7723(3) 0.01112(18) 0.1119(15) Uani 0.45 1 d . U P C 1
Cl4 Cl 0.6808(9) 0.5071(5) 0.2423(4) 0.092(2) Uani 0.23 1 d D U P D 2
Cl3 Cl 0.7465(18) 0.7200(8) 0.2417(5) 0.087(3) Uani 0.15 1 d . U P D 2
Cl7 Cl 1.008(2) 0.7980(14) 0.0900(8) 0.059(4) Uiso 0.07 1 d . U P E 2
Cl8 Cl 1.018(2) 0.7436(12) 0.1016(7) 0.077(4) Uiso 0.1 1 d . U P F 3
C4S C 1.0275(17) 0.8797(9) 0.0489(6) 0.073(3) Uiso 0.45 1 d . U P C 1
H4SA H 1.163097 0.880534 0.051614 0.088 Uiso 0.45 1 calc R . P C 1
H4SB H 0.985158 0.884086 0.091709 0.088 Uiso 0.45 1 calc R . P C 1
C1S C 0.8384(10) 0.6492(6) 0.2027(4) 0.076(2) Uani 0.67 1 d . U P B 1
H1SA H 0.787825 0.613812 0.239428 0.091 Uiso 0.67 1 calc R . P B 1
H1SB H 0.745100 0.624458 0.167225 0.091 Uiso 0.67 1 calc R . P B 1
C3S C 0.874(5) 0.541(4) 0.208(3) 0.068(16) Uiso 0.08 1 d D U P D 2
H3SA H 0.942774 0.497328 0.227761 0.082 Uiso 0.08 1 calc R . P D 2
H3SB H 0.828460 0.505278 0.166700 0.082 Uiso 0.08 1 calc R . P D 2
C2S C 0.630(4) 0.609(2) 0.2129(14) 0.053(7) Uiso 0.15 1 d . U P D 2
H2SA H 0.649368 0.605978 0.167751 0.063 Uiso 0.15 1 calc R . P D 2
H2SB H 0.493703 0.602788 0.217542 0.063 Uiso 0.15 1 calc R . P D 2
Cl9 Cl 1.057(2) 0.6586(12) 0.1584(8) 0.055(4) Uiso 0.08 1 d . U P . .

loop_
_atom_site_aniso_label
_atom_site_aniso_U_11
_atom_site_aniso_U_22
_atom_site_aniso_U_33
_atom_site_aniso_U_23
_atom_site_aniso_U_13
_atom_site_aniso_U_12
S1 0.0132(3) 0.0211(4) 0.0638(6) 0.0005(4) -0.0036(3) 0.0058(3)
S2 0.0172(3) 0.0392(5) 0.0463(5) 0.0029(4) -0.0014(3) 0.0021(3)
S3 0.0295(11) 0.0473(7) 0.0361(11) 0.0100(7) 0.0039(7) 0.0223(9)
S3B 0.0295(11) 0.0473(7) 0.0361(11) 0.0100(7) 0.0039(7) 0.0223(9)
O1 0.0157(10) 0.0274(13) 0.104(2) 0.0028(13) 0.0128(12) 0.0075(9)
O2 0.0338(13) 0.0350(14) 0.072(2) 0.0008(13) -0.0205(12) 0.0131(11)
O3 0.043(2) 0.049(3) 0.046(3) 0.002(2) 0.012(2) 0.014(2)
O4 0.060(2) 0.053(2) 0.043(2) 0.0068(18) -0.0028(18) 0.0102(19)
O5 0.063(2) 0.044(3) 0.0396(18) 0.0009(17) 0.0212(15) 0.0126(19)
O6 0.096(4) 0.067(3) 0.058(2) 0.030(2) 0.019(2) 0.036(2)
O6B 0.096(4) 0.067(3) 0.058(2) 0.030(2) 0.019(2) 0.036(2)
N1 0.0169(11) 0.0171(13) 0.0451(17) 0.0046(11) 0.0033(11) 0.0015(10)
N2 0.0242(12) 0.0179(13) 0.0276(14) 0.0039(10) 0.0020(10) 0.0057(10)
C1 0.0128(12) 0.0224(16) 0.045(2) 0.0021(13) 0.0022(12) 0.0050(11)
C2 0.0180(14) 0.0236(17) 0.056(2) 0.0073(14) 0.0012(14) 0.0102(12)
C3 0.0198(14) 0.0218(17) 0.060(2) 0.0097(15) 0.0046(14) 0.0085(12)
C4 0.0142(13) 0.0208(16) 0.048(2) 0.0039(13) 0.0038(13) 0.0032(11)
C5 0.0151(13) 0.0192(15) 0.0404(19) 0.0030(13) 0.0032(12) 0.0054(11)
C6 0.0163(13) 0.0180(15) 0.0371(18) 0.0020(12) 0.0050(12) 0.0059(11)
C7 0.0161(13) 0.0172(15) 0.0349(17) 0.0002(12) 0.0047(12) 0.0040(11)
C8 0.0145(12) 0.0190(15) 0.0320(17) -0.0006(12) 0.0025(11) 0.0022(11)
C9 0.0208(13) 0.0194(15) 0.0279(16) 0.0023(12) 0.0035(12) 0.0075(11)
C10 0.0207(14) 0.0187(15) 0.0390(19) 0.0015(13) 0.0059(12) 0.0043(12)
C11 0.0151(13) 0.0239(17) 0.045(2) -0.0005(14) 0.0014(13) 0.0032(12)
C12 0.0138(12) 0.0189(16) 0.045(2) 0.0001(13) 0.0029(12) 0.0034(11)
C13 0.0220(14) 0.0176(15) 0.044(2) 0.0105(13) 0.0032(13) 0.0074(12)
C14 0.0232(14) 0.0238(17) 0.043(2) 0.0083(14) 0.0008(13) 0.0078(12)
C15 0.0326(17) 0.034(2) 0.046(2) 0.0049(15) -0.0055(15) 0.0118(15)
C16 0.0416(19) 0.047(2) 0.040(2) 0.0067(16) -0.0004(16) 0.0228(17)
C17 0.0343(17) 0.040(2) 0.046(2) 0.0139(16) 0.0094(15) 0.0201(16)
C18 0.0234(15) 0.0253(17) 0.050(2) 0.0099(14) 0.0041(14) 0.0084(13)
C19 0.0147(12) 0.0168(15) 0.0443(19) 0.0062(12) 0.0030(12) 0.0067(11)
C20 0.0157(13) 0.0153(15) 0.0427(19) 0.0041(12) 0.0015(12) 0.0038(11)
C21 0.0160(13) 0.0186(16) 0.056(2) 0.0086(14) 0.0042(13) 0.0026(12)
C22 0.0222(15) 0.040(2) 0.050(2) 0.0121(16) 0.0085(15) 0.0088(14)
C23 0.0255(16) 0.049(2) 0.040(2) 0.0054(16) 0.0013(14) 0.0159(15)
C24 0.0172(14) 0.0326(18) 0.045(2) 0.0019(15) -0.0013(13) 0.0074(13)
C31 0.0179(13) 0.0135(14) 0.0365(18) 0.0042(12) 0.0044(12) 0.0009(11)
C36 0.0208(14) 0.0196(16) 0.0360(18) 0.0066(13) 0.0058(13) 0.0021(12)
C37 0.044(2) 0.055(3) 0.055(3) 0.016(2) 0.0144(18) 0.0251(19)
C25 0.029(4) 0.020(3) 0.024(3) -0.002(2) 0.010(3) 0.006(2)
C26 0.038(4) 0.030(3) 0.030(3) 0.006(2) 0.001(3) 0.011(3)
C27 0.054(4) 0.052(4) 0.034(3) 0.019(2) 0.005(3) 0.026(3)
C28 0.075(4) 0.052(4) 0.032(3) 0.020(3) 0.013(3) 0.037(4)
C29 0.050(3) 0.026(3) 0.037(3) 0.008(2) 0.014(2) 0.015(3)
C30 0.031(3) 0.018(3) 0.035(3) 0.008(2) 0.001(2) 0.009(2)
C32 0.026(3) 0.017(3) 0.023(4) 0.005(3) -0.001(3) 0.0031(17)
C33 0.020(2) 0.013(2) 0.031(5) 0.000(3) 0.009(3) 0.0045(16)
C34 0.021(3) 0.019(3) 0.031(4) -0.002(3) 0.010(3) 0.0004(18)
C35 0.023(3) 0.027(4) 0.027(4) 0.007(3) 0.012(3) 0.003(2)
C38 0.029(2) 0.050(4) 0.033(3) -0.003(2) 0.008(2) 0.011(2)
C41 0.031(2) 0.049(3) 0.048(3) 0.007(2) 0.020(2) 0.013(2)
C40 0.029(2) 0.059(3) 0.029(3) -0.002(2) 0.0051(19) 0.013(2)
C39 0.028(2) 0.056(4) 0.039(3) 0.014(3) 0.014(2) 0.020(2)
C44 0.028(2) 0.064(4) 0.042(4) -0.004(3) 0.011(3) 0.013(2)
C43 0.031(3) 0.118(6) 0.026(3) -0.006(3) -0.003(2) 0.027(3)
C42 0.042(2) 0.087(4) 0.062(3) 0.032(3) 0.026(2) 0.034(2)
C45 0.058(3) 0.048(3) 0.038(2) 0.019(2) 0.0238(18) 0.017(2)
C46 0.058(3) 0.038(3) 0.037(3) 0.007(2) 0.025(2) 0.008(3)
C42B 0.042(2) 0.087(4) 0.062(3) 0.032(3) 0.026(2) 0.034(2)
Cl1 0.0785(12) 0.1315(19) 0.0635(12) -0.0263(12) -0.0071(9) 0.0385(12)
Cl2 0.0720(11) 0.0681(12) 0.0684(12) -0.0088(10) -0.0113(9) 0.0223(10)
Cl5 0.0387(10) 0.178(6) 0.040(3) 0.037(2) 0.0088(18) 0.023(2)
Cl6 0.0513(15) 0.147(3) 0.112(3) -0.086(3) 0.0148(16) -0.0013(17)
Cl4 0.081(4) 0.063(4) 0.125(6) 0.002(3) -0.026(4) 0.011(3)
Cl3 0.129(9) 0.078(7) 0.076(6) 0.020(5) 0.023(6) 0.061(7)
C1S 0.053(4) 0.074(5) 0.098(6) -0.033(4) -0.008(4) 0.023(4)

loop_
_atom_type_symbol
_atom_type_description
_atom_type_scat_dispersion_real
_atom_type_scat_dispersion_imag
_atom_type_scat_source
C C 0.0181 0.0091 'International Tables Vol C Tables 4.2.6.8 and 6.1.1.4'
H H 0.0000 0.0000 'International Tables Vol C Tables 4.2.6.8 and 6.1.1.4'
Cl Cl 0.3639 0.7018 'International Tables Vol C Tables 4.2.6.8 and 6.1.1.4'
N N 0.0311 0.0180 'International Tables Vol C Tables 4.2.6.8 and 6.1.1.4'
O O 0.0492 0.0322 'International Tables Vol C Tables 4.2.6.8 and 6.1.1.4'
S S 0.3331 0.5567 'International Tables Vol C Tables 4.2.6.8 and 6.1.1.4'

loop_
_exptl_crystal_face_index_h
_exptl_crystal_face_index_k
_exptl_crystal_face_index_l
_exptl_crystal_face_perp_dist
-1.00 0.00 -1.00 0.0580
1.00 -1.00 1.00 0.0770
0.00 1.00 -1.00 0.0260
0.00 -1.00 1.00 0.0410
0.00 -1.00 0.00 0.0450
0.00 0.00 1.00 0.0120
0.00 0.00 -1.00 0.0060

loop_
_geom_angle_atom_site_label_1
_geom_angle_atom_site_label_2
_geom_angle_atom_site_label_3
_geom_angle
_geom_angle_site_symmetry_1
_geom_angle_site_symmetry_3
_geom_angle_publ_flag
O1 S1 C1 111.39(15) . . ?
O1 S1 C12 111.02(16) . . ?
O2 S1 O1 117.67(16) . . ?
O2 S1 C1 110.85(16) . . ?
O2 S1 C12 110.19(15) . . ?
C12 S1 C1 93.02(14) . . ?
C20 S2 C14 99.91(15) . . ?
C26 S3 C32 99.1(4) . . ?
C32B S3B C26B 103.4(14) . . ?
C38 O3 C37 113.0(5) . . ?
C45 O5 C46 116.3(5) . . ?
C38B O3B C37 115.5(11) . . ?
C45B O5B C46B 111.3(16) . . ?
C13 N1 C4 116.6(2) . . ?
C13 N1 C19 122.0(2) . . ?
C19 N1 C4 117.4(3) . . ?
C9 N2 C25B 108.5(9) . . ?
C31 N2 C9 116.5(2) . . ?
C31 N2 C25B 130.4(9) . . ?
C25 N2 C9 120.5(4) . . ?
C25 N2 C31 118.9(4) . . ?
C2 C1 S1 126.3(2) . . ?
C2 C1 C6 123.0(3) . . ?
C6 C1 S1 110.6(2) . . ?
C1 C2 C3 117.4(3) . . ?
C4 C3 C2 120.1(3) . . ?
C3 C4 N1 120.6(3) . . ?
C5 C4 N1 117.5(3) . . ?
C5 C4 C3 122.0(3) . . ?
C4 C5 C6 118.3(3) . . ?
C1 C6 C5 119.2(3) . . ?
C1 C6 C7 112.9(3) . . ?
C5 C6 C7 127.9(3) . . ?
C8 C7 C6 127.9(3) . . ?
C8 C7 C12 119.4(3) . . ?
C12 C7 C6 112.7(3) . . ?
C7 C8 C9 118.6(3) . . ?
C8 C9 N2 118.3(2) . . ?
C8 C9 C10 121.4(3) . . ?
C10 C9 N2 120.3(3) . . ?
C11 C10 C9 120.3(3) . . ?
C10 C11 C12 117.7(3) . . ?
C7 C12 S1 110.7(2) . . ?
C11 C12 S1 126.6(2) . . ?
C11 C12 C7 122.7(3) . . ?
C14 C13 N1 121.4(3) . . ?
C14 C13 C18 117.7(3) . . ?
C18 C13 N1 120.9(3) . . ?
C13 C14 S2 121.2(3) . . ?
C15 C14 S2 118.1(2) . . ?
C15 C14 C13 120.6(3) . . ?
C16 C15 C14 121.1(3) . . ?
C15 C16 C17 119.2(4) . . ?
C16 C17 C37 120.2(4) . . ?
C18 C17 C16 120.0(3) . . ?
C18 C17 C37 119.8(3) . . ?
C17 C18 C13 121.5(3) . . ?
C20 C19 N1 120.1(3) . . ?
C24 C19 N1 121.8(3) . . ?
C24 C19 C20 118.0(3) . . ?
C19 C20 S2 121.7(2) . . ?
C21 C20 S2 118.1(2) . . ?
C21 C20 C19 120.0(3) . . ?
C22 C21 C20 121.0(3) . . ?
C21 C22 C23 119.3(3) . . ?
C22 C23 C24 120.5(3) . . ?
C19 C24 C23 121.2(3) . . ?
N2 C31 C32B 111.2(9) . . ?
C36 C31 N2 121.7(3) . . ?
C36 C31 C32 114.6(5) . . ?
C36 C31 C32B 127.1(9) . . ?
C32 C31 N2 123.6(5) . . ?
C31 C36 C35 123.5(6) . . ?
C31 C36 C35B 112.1(12) . . ?
O3 C37 C17 110.1(3) . . ?
C17 C37 O3B 110.1(6) . . ?
N2 C25 C26 122.8(7) . . ?
N2 C25 C30 120.9(7) . . ?
C30 C25 C26 116.2(7) . . ?
C25 C26 S3 120.6(5) . . ?
C27 C26 S3 118.7(6) . . ?
C27 C26 C25 120.6(8) . . ?
C28 C27 C26 121.3(6) . . ?
C29 C28 C27 120.2(5) . . ?
C28 C29 C30 118.5(5) . . ?
C28 C29 C46 122.7(6) . . ?
C30 C29 C46 118.8(6) . . ?
C29 C30 C25 123.3(6) . . ?
C31 C32 S3 119.2(6) . . ?
C31 C32 C33 123.4(7) . . ?
C33 C32 S3 117.0(7) . . ?
C34 C33 C32 120.0(7) . . ?
C33 C34 C35 118.7(8) . . ?
C34 C35 C36 119.7(9) . . ?
O3 C38 C39 111.3(4) . . ?
O4 C38 O3 126.6(6) . . ?
O4 C38 C39 122.1(5) . . ?
C40 C41 C42 120.0 . . ?
C40 C41 C45 120.7(3) . . ?
C42 C41 C45 119.3(3) . . ?
C41 C40 C39 120.0 . . ?
C40 C39 C38 118.1(3) . . ?
C44 C39 C38 121.9(3) . . ?
C44 C39 C40 120.0 . . ?
C39 C44 C43 120.0 . . ?
C42 C43 C44 120.0 . . ?
C43 C42 C41 120.0 . . ?
O5 C45 C41 112.0(5) . . ?
O6 C45 O5 127.5(7) . . ?
O6 C45 C41 120.5(6) . . ?
O5 C46 C29 110.9(4) . . ?
C26B C25B N2 112.5(19) . . ?
C30B C25B N2 120.2(18) . . ?
C30B C25B C26B 127(2) . . ?
C25B C26B S3B 124.9(19) . . ?
C27B C26B S3B 119.5(17) . . ?
C27B C26B C25B 115.5(19) . . ?
C28B C27B C26B 119(2) . . ?
C27B C28B C29B 123(2) . . ?
C28B C29B C30B 118.4(19) . . ?
C28B C29B C46B 125.2(18) . . ?
C30B C29B C46B 116.3(18) . . ?
C25B C30B C29B 115.9(19) . . ?
C31 C32B S3B 126.1(18) . . ?
C33B C32B S3B 122(2) . . ?
C33B C32B C31 112(2) . . ?
C32B C33B C34B 126(3) . . ?
C33B C34B C35B 119(3) . . ?
C34B C35B C36 124(2) . . ?
O3B C38B C39B 115.0(11) . . ?
O4B C38B O3B 119.7(13) . . ?
O4B C38B C39B 125.3(13) . . ?
C40B C41B C42B 120.0 . . ?
C40B C41B C45B 132.0(10) . . ?
C42B C41B C45B 108.0(10) . . ?
C41B C40B C39B 120.0 . . ?
C40B C39B C38B 125.7(10) . . ?
C40B C39B C44B 120.0 . . ?
C44B C39B C38B 114.3(10) . . ?
C43B C44B C39B 120.0 . . ?
C44B C43B C42B 120.0 . . ?
C43B C42B C41B 120.0 . . ?
O5B C45B C41B 106.1(14) . . ?
O6B C45B O5B 125(2) . . ?
O6B C45B C41B 128.8(16) . . ?
O5B C46B C29B 111.6(15) . . ?
Cl5 Cl5 C4S 167.7(12) 2_775 . ?
C3S Cl4 C2S 85(3) . . ?
Cl6 C4S Cl5 110.5(7) . . ?
Cl1 C1S Cl2 113.4(4) . . ?
Cl1 C3S Cl4 154(5) . . ?
Cl3 C2S Cl4 119.3(17) . . ?

loop_
_geom_bond_atom_site_label_1
_geom_bond_atom_site_label_2
_geom_bond_distance
_geom_bond_site_symmetry_2
_geom_bond_publ_flag
S1 O1 1.434(3) . ?
S1 O2 1.433(3) . ?
S1 C1 1.765(3) . ?
S1 C12 1.764(3) . ?
S2 C14 1.761(3) . ?
S2 C20 1.757(3) . ?
S3 C26 1.753(8) . ?
S3 C32 1.791(10) . ?
S3B C26B 1.723(15) . ?
S3B C32B 1.65(2) . ?
O3 C37 1.443(6) . ?
O3 C38 1.311(8) . ?
O4 C38 1.199(6) . ?
O5 C45 1.256(7) . ?
O5 C46 1.460(7) . ?
O6 C45 1.225(8) . ?
O3B C37 1.519(13) . ?
O3B C38B 1.354(18) . ?
O4B C38B 1.177(14) . ?
O5B C45B 1.335(14) . ?
O5B C46B 1.508(17) . ?
O6B C45B 1.243(16) . ?
N1 C4 1.443(4) . ?
N1 C13 1.410(4) . ?
N1 C19 1.416(4) . ?
N2 C9 1.438(4) . ?
N2 C31 1.413(4) . ?
N2 C25 1.393(9) . ?
N2 C25B 1.52(3) . ?
C1 C2 1.386(4) . ?
C1 C6 1.388(4) . ?
C2 C3 1.393(4) . ?
C3 C4 1.392(4) . ?
C4 C5 1.386(4) . ?
C5 C6 1.395(4) . ?
C6 C7 1.482(4) . ?
C7 C8 1.386(4) . ?
C7 C12 1.390(4) . ?
C8 C9 1.388(4) . ?
C9 C10 1.398(4) . ?
C10 C11 1.383(4) . ?
C11 C12 1.385(4) . ?
C13 C14 1.402(4) . ?
C13 C18 1.403(4) . ?
C14 C15 1.386(5) . ?
C15 C16 1.385(5) . ?
C16 C17 1.391(5) . ?
C17 C18 1.387(5) . ?
C17 C37 1.510(5) . ?
C19 C20 1.413(4) . ?
C19 C24 1.386(5) . ?
C20 C21 1.394(4) . ?
C21 C22 1.377(5) . ?
C22 C23 1.384(5) . ?
C23 C24 1.391(5) . ?
C31 C36 1.388(4) . ?
C31 C32 1.392(11) . ?
C31 C32B 1.48(3) . ?
C36 C35 1.402(6) . ?
C36 C35B 1.393(16) . ?
C25 C26 1.415(11) . ?
C25 C30 1.405(11) . ?
C26 C27 1.389(7) . ?
C27 C28 1.383(10) . ?
C28 C29 1.382(9) . ?
C29 C30 1.399(7) . ?
C29 C46 1.513(8) . ?
C32 C33 1.400(12) . ?
C33 C34 1.379(10) . ?
C34 C35 1.389(9) . ?
C38 C39 1.511(6) . ?
C41 C40 1.3900 . ?
C41 C42 1.3900 . ?
C41 C45 1.543(8) . ?
C40 C39 1.3900 . ?
C39 C44 1.3900 . ?
C44 C43 1.3900 . ?
C43 C42 1.3900 . ?
C25B C26B 1.39(3) . ?
C25B C30B 1.34(3) . ?
C26B C27B 1.383(17) . ?
C27B C28B 1.363(18) . ?
C28B C29B 1.377(18) . ?
C29B C30B 1.405(16) . ?
C29B C46B 1.58(3) . ?
C32B C33B 1.31(3) . ?
C33B C34B 1.369(16) . ?
C34B C35B 1.380(17) . ?
C38B C39B 1.444(15) . ?
C41B C40B 1.3900 . ?
C41B C42B 1.3900 . ?
C41B C45B 1.42(2) . ?
C40B C39B 1.3900 . ?
C39B C44B 1.3900 . ?
C44B C43B 1.3900 . ?
C43B C42B 1.3900 . ?
Cl1 C1S 1.763(7) . ?
Cl1 C3S 1.598(19) . ?
Cl2 C1S 1.777(8) . ?
Cl5 Cl5 0.696(8) 2_775 ?
Cl5 C4S 1.741(13) . ?
Cl6 C4S 1.695(12) . ?
Cl4 C3S 1.599(19) . ?
Cl4 C2S 1.71(3) . ?
Cl3 C2S 1.64(3) . ?
